data_7051514
loop_
_publ_author_name
'Katritzky, Alan R.'
'Yang, Hongfang'
'Zhang, Dazhi'
'Kirichenko, Kostyantyn'
'Smiglak, Marcin'
'Holbrey, John D.'
'Reichert, W. Matthew'
'Rogers, Robin D.'

_publ_section_title
;
 Strategies toward the design of energetic ionic liquids: nitro- and
 nitrile-substituted N,N&#x2032;-dialkylimidazolium salts
;
_journal_issue 3
_journal_name_full 'New Journal of Chemistry'
_journal_page_first 349
_journal_paper_doi 10.1039/b509260d
_journal_volume 30
_journal_year 2006
_chemical_formula_sum 'C6 H8 F3 N3 O5 S'
_chemical_formula_weight 291.21
_chemical_name_common '1,3-dimethyl-2-nitroimidazolium triflate'
_chemical_name_systematic
;
?
;
_space_group_IT_number 14
_symmetry_cell_setting monoclinic
_symmetry_space_group_name_Hall '-P 2ybc'
_symmetry_space_group_name_H-M 'P 1 21/c 1'
_atom_sites_solution_hydrogens geom
_atom_sites_solution_primary direct
_atom_sites_solution_secondary difmap
_audit_creation_method SHELXL-97
_cell_angle_alpha 90.00
_cell_angle_beta 96.911(6)
_cell_angle_gamma 90.00
_cell_formula_units_Z 4
_cell_length_a 6.882(3)
_cell_length_b 11.924(5)
_cell_length_c 13.324(6)
_cell_measurement_reflns_used 941
_cell_measurement_temperature 173(2)
_cell_measurement_theta_max 23.27
_cell_measurement_theta_min 2.30
_cell_volume 1085.4(8)
_computing_cell_refinement 'Bruker SMART'
_computing_data_collection 'Bruker SMART'
_computing_data_reduction 'Bruker SAINT'
_computing_molecular_graphics 'Bruker SHELXTL'
_computing_publication_material 'Bruker SHELXTL'
_computing_structure_refinement 'SHELXL-97 (Sheldrick, 1997)'
_computing_structure_solution 'SHELXS-97 (Sheldrick, 1990)'
_diffrn_ambient_temperature 173(2)
_diffrn_measured_fraction_theta_full 0.994
_diffrn_measured_fraction_theta_max 0.994
_diffrn_measurement_device_type 'CCD area detector'
_diffrn_measurement_method 'phi and omega scans'
_diffrn_radiation_monochromator graphite
_diffrn_radiation_source 'fine-focus sealed tube'
_diffrn_radiation_type MoK\a
_diffrn_radiation_wavelength 0.71073
_diffrn_reflns_av_R_equivalents 0.0265
_diffrn_reflns_av_sigmaI/netI 0.0286
_diffrn_reflns_limit_h_max 7
_diffrn_reflns_limit_h_min -7
_diffrn_reflns_limit_k_max 13
_diffrn_reflns_limit_k_min -11
_diffrn_reflns_limit_l_max 14
_diffrn_reflns_limit_l_min -14
_diffrn_reflns_number 4726
_diffrn_reflns_theta_full 23.31
_diffrn_reflns_theta_max 23.31
_diffrn_reflns_theta_min 2.30
_exptl_absorpt_coefficient_mu 0.362
_exptl_absorpt_correction_T_max 1.0000
_exptl_absorpt_correction_T_min 0.7954
_exptl_absorpt_correction_type sphere
_exptl_crystal_colour colorless
_exptl_crystal_density_diffrn 1.782
_exptl_crystal_density_meas 0
_exptl_crystal_density_method 'not measured'
_exptl_crystal_description needle
_exptl_crystal_F_000 592
_exptl_crystal_size_max 0.86
_exptl_crystal_size_mid 0.34
_exptl_crystal_size_min 0.14
_refine_diff_density_max 0.249
_refine_diff_density_min -0.355
_refine_diff_density_rms 0.049
_refine_ls_extinction_coef 0.0062(17)
_refine_ls_extinction_expression Fc^*^=kFc[1+0.001xFc^2^\l^3^/sin(2\q)]^-1/4^
_refine_ls_extinction_method SHELXL
_refine_ls_goodness_of_fit_ref 1.141
_refine_ls_hydrogen_treatment mixed
_refine_ls_matrix_type full
_refine_ls_number_parameters 196
_refine_ls_number_reflns 1561
_refine_ls_number_restraints 0
_refine_ls_restrained_S_all 1.141
_refine_ls_R_factor_all 0.0328
_refine_ls_R_factor_gt 0.0308
_refine_ls_shift/su_max 0.000
_refine_ls_shift/su_mean 0.000
_refine_ls_structure_factor_coef Fsqd
_refine_ls_weighting_details 'calc w=1/[\s^2^(Fo^2^)+(0.0336P)^2^+0.7883P] where P=(Fo^2^+2Fc^2^)/3'
_refine_ls_weighting_scheme calc
_refine_ls_wR_factor_gt 0.0808
_refine_ls_wR_factor_ref 0.0822
_reflns_number_gt 1466
_reflns_number_total 1561
_reflns_threshold_expression >2sigma(I)
_cod_data_source_file b509260d.txt
_cod_data_source_block 10a
_cod_depositor_comments
;
The following automatic conversions were performed:
'_symmetry_cell_setting' value 'Monoclinic' changed to 'monoclinic'
according to '/home/saulius/struct/CIF-dictionaries/cif_core.dic'
dictionary named 'cif_core.dic' version 2.4.1 from 2010-06-29.

Automatic conversion script
Id: cif_fix_enum 1527 2010-12-29 10:47:43Z saulius 
;
_cod_original_sg_symbol_H-M P2(1)/c
_cod_database_code 7051514

loop_
_symmetry_equiv_pos_as_xyz
'x, y, z'
'-x, y+1/2, -z+1/2'
'-x, -y, -z'
'x, -y-1/2, z-1/2'

loop_
_atom_site_label
_atom_site_type_symbol
_atom_site_fract_x
_atom_site_fract_y
_atom_site_fract_z
_atom_site_U_iso_or_equiv
_atom_site_adp_type
_atom_site_occupancy
_atom_site_symmetry_multiplicity
_atom_site_calc_flag
_atom_site_refinement_flags
_atom_site_disorder_assembly
_atom_site_disorder_group
S1 S 0.76371(8) 0.26196(4) 0.13295(4) 0.0269(2) Uani 1 1 d . . .
F1 F 0.3836(2) 0.24186(12) 0.08093(12) 0.0460(4) Uani 1 1 d . . .
F2 F 0.5494(2) 0.09221(11) 0.06287(12) 0.0469(4) Uani 1 1 d . . .
F3 F 0.5558(2) 0.22751(12) -0.04261(10) 0.0438(4) Uani 1 1 d . . .
O1 O -0.0512(3) 0.62459(13) 0.10094(12) 0.0395(4) Uani 1 1 d . . .
O2 O -0.2375(2) 0.61659(13) 0.22164(13) 0.0391(4) Uani 1 1 d . . .
O3 O 0.7286(3) 0.23193(15) 0.23373(13) 0.0514(5) Uani 1 1 d . . .
O4 O 0.9244(2) 0.20629(16) 0.09577(15) 0.0490(5) Uani 1 1 d . . .
O5 O 0.7487(2) 0.38025(12) 0.11197(12) 0.0359(4) Uani 1 1 d . . .
N1 N 0.2035(3) 0.47239(14) 0.20258(13) 0.0251(4) Uani 1 1 d . . .
N3 N 0.0039(3) 0.45473(14) 0.31806(13) 0.0255(4) Uani 1 1 d . . .
N4 N -0.0929(3) 0.58998(14) 0.18179(14) 0.0285(4) Uani 1 1 d . . .
C2 C 0.0378(3) 0.50881(16) 0.23418(15) 0.0231(5) Uani 1 1 d . . .
C4 C 0.1532(3) 0.37983(17) 0.33968(17) 0.0294(5) Uani 1 1 d . . .
H4A H 0.153(3) 0.333(2) 0.3951(19) 0.029(6) Uiso 1 1 d . . .
C5 C 0.2768(4) 0.39063(18) 0.26912(17) 0.0291(5) Uani 1 1 d . . .
H5A H 0.392(4) 0.354(2) 0.2591(17) 0.028(6) Uiso 1 1 d . . .
C6 C 0.3013(4) 0.5112(2) 0.1158(2) 0.0369(6) Uani 1 1 d . . .
H6A H 0.318(3) 0.590(2) 0.1207(18) 0.034(6) Uiso 1 1 d . . .
H6B H 0.430(4) 0.473(2) 0.119(2) 0.048(7) Uiso 1 1 d . . .
H6C H 0.220(4) 0.492(2) 0.052(2) 0.053(8) Uiso 1 1 d . . .
C7 C -0.1602(4) 0.4668(2) 0.3782(2) 0.0375(6) Uani 1 1 d . . .
H7A H -0.134(4) 0.415(2) 0.435(2) 0.048(7) Uiso 1 1 d . . .
H7B H -0.279(4) 0.448(2) 0.339(2) 0.046(7) Uiso 1 1 d . . .
H7C H -0.162(4) 0.545(3) 0.403(2) 0.050(8) Uiso 1 1 d . . .
C8 C 0.5522(3) 0.20383(18) 0.05468(17) 0.0288(5) Uani 1 1 d . . .

loop_
_atom_site_aniso_label
_atom_site_aniso_U_11
_atom_site_aniso_U_22
_atom_site_aniso_U_33
_atom_site_aniso_U_23
_atom_site_aniso_U_13
_atom_site_aniso_U_12
S1 0.0310(4) 0.0176(3) 0.0302(3) 0.0007(2) -0.0047(2) -0.0009(2)
F1 0.0276(8) 0.0464(9) 0.0649(10) -0.0158(7) 0.0085(7) -0.0006(6)
F2 0.0542(9) 0.0199(7) 0.0665(10) -0.0095(6) 0.0067(7) -0.0106(6)
F3 0.0509(9) 0.0488(9) 0.0296(8) -0.0050(6) -0.0040(6) -0.0078(7)
O1 0.0539(11) 0.0285(9) 0.0346(10) 0.0081(7) -0.0014(8) 0.0041(7)
O2 0.0351(10) 0.0316(9) 0.0497(10) -0.0054(8) 0.0007(8) 0.0096(7)
O3 0.0787(14) 0.0416(11) 0.0313(9) 0.0067(8) -0.0042(9) -0.0152(9)
O4 0.0301(10) 0.0419(10) 0.0733(13) -0.0101(9) -0.0016(9) 0.0055(8)
O5 0.0456(10) 0.0164(8) 0.0426(10) 0.0007(7) -0.0069(8) -0.0039(6)
N1 0.0306(10) 0.0174(9) 0.0268(9) -0.0031(7) 0.0012(8) -0.0007(7)
N3 0.0308(10) 0.0179(9) 0.0271(9) -0.0014(7) 0.0009(8) -0.0045(8)
N4 0.0335(11) 0.0160(9) 0.0336(11) -0.0038(8) -0.0053(9) 0.0000(8)
C2 0.0276(12) 0.0145(10) 0.0257(11) -0.0026(8) -0.0023(9) -0.0014(8)
C4 0.0404(14) 0.0150(11) 0.0302(12) 0.0015(10) -0.0061(11) -0.0017(9)
C5 0.0318(13) 0.0190(11) 0.0344(12) -0.0034(9) -0.0053(10) 0.0045(10)
C6 0.0456(16) 0.0304(14) 0.0368(14) 0.0004(11) 0.0131(12) 0.0014(12)
C7 0.0352(15) 0.0397(15) 0.0384(14) 0.0003(13) 0.0080(12) -0.0069(11)
C8 0.0300(13) 0.0220(11) 0.0344(12) -0.0048(9) 0.0047(10) -0.0019(9)

loop_
_atom_type_symbol
_atom_type_description
_atom_type_scat_dispersion_real
_atom_type_scat_dispersion_imag
_atom_type_scat_source
C C 0.0033 0.0016 'International Tables Vol C Tables 4.2.6.8 and 6.1.1.4'
H H 0.0000 0.0000 'International Tables Vol C Tables 4.2.6.8 and 6.1.1.4'
N N 0.0061 0.0033 'International Tables Vol C Tables 4.2.6.8 and 6.1.1.4'
O O 0.0106 0.0060 'International Tables Vol C Tables 4.2.6.8 and 6.1.1.4'
F F 0.0171 0.0103 'International Tables Vol C Tables 4.2.6.8 and 6.1.1.4'
S S 0.1246 0.1234 'International Tables Vol C Tables 4.2.6.8 and 6.1.1.4'

loop_
_geom_angle_atom_site_label_1
_geom_angle_atom_site_label_2
_geom_angle_atom_site_label_3
_geom_angle
_geom_angle_site_symmetry_1
_geom_angle_site_symmetry_3
_geom_angle_publ_flag
O4 S1 O3 115.60(12) . . ?
O4 S1 O5 115.38(11) . . ?
O3 S1 O5 114.16(10) . . ?
O4 S1 C8 102.89(11) . . ?
O3 S1 C8 103.14(11) . . ?
O5 S1 C8 103.16(10) . . ?
C2 N1 C5 106.81(18) . . ?
C2 N1 C6 129.10(19) . . ?
C5 N1 C6 124.1(2) . . ?
C2 N3 C4 106.84(18) . . ?
C2 N3 C7 129.27(19) . . ?
C4 N3 C7 123.9(2) . . ?
O1 N4 O2 125.81(19) . . ?
O1 N4 C2 117.06(18) . . ?
O2 N4 C2 117.11(18) . . ?
N1 C2 N3 110.42(18) . . ?
N1 C2 N4 124.90(18) . . ?
N3 C2 N4 124.58(18) . . ?
C5 C4 N3 108.2(2) . . ?
C4 C5 N1 107.7(2) . . ?
F3 C8 F1 107.63(19) . . ?
F3 C8 F2 107.06(17) . . ?
F1 C8 F2 107.23(17) . . ?
F3 C8 S1 111.70(15) . . ?
F1 C8 S1 112.43(15) . . ?
F2 C8 S1 110.53(16) . . ?

loop_
_geom_bond_atom_site_label_1
_geom_bond_atom_site_label_2
_geom_bond_distance
_geom_bond_site_symmetry_2
_geom_bond_publ_flag
S1 O4 1.4286(19) . ?
S1 O3 1.4380(19) . ?
S1 O5 1.4392(17) . ?
S1 C8 1.823(2) . ?
F1 C8 1.331(3) . ?
F2 C8 1.336(3) . ?
F3 C8 1.330(3) . ?
O1 N4 1.220(2) . ?
O2 N4 1.224(2) . ?
N1 C2 1.335(3) . ?
N1 C5 1.372(3) . ?
N1 C6 1.480(3) . ?
N3 C2 1.335(3) . ?
N3 C4 1.366(3) . ?
N3 C7 1.468(3) . ?
N4 C2 1.443(3) . ?
C4 C5 1.348(3) . ?

loop_
_geom_hbond_atom_site_label_D
_geom_hbond_atom_site_label_H
_geom_hbond_atom_site_label_A
_geom_hbond_distance_DH
_geom_hbond_distance_HA
_geom_hbond_distance_DA
_geom_hbond_angle_DHA
_geom_hbond_site_symmetry_A
C6 H6B O5 1.00(3) 2.46(3) 3.458(3) 175(2) .
C7 H7C O4 0.99(3) 2.53(3) 3.282(3) 133(2) 2_655
C7 H7A O4 0.98(3) 2.58(3) 3.549(3) 174(2) 4_466
C4 H4A O1 0.92(2) 2.59(2) 3.243(3) 128.3(18) 2_545
C6 H6C O1 0.98(3) 2.62(3) 3.567(3) 161(2) 3_565
C6 H6A O3 0.94(3) 2.63(3) 3.330(3) 131.9(18) 2_655
C6 H6A F3 0.94(3) 2.61(3) 3.443(3) 147.5(19) 3_665
C6 H6B O5 1.00(3) 2.46(3) 3.458(3) 175(2) .
C6 H6C O5 0.98(3) 2.70(3) 3.279(3) 118(2) 3_665

loop_
_geom_torsion_atom_site_label_1
_geom_torsion_atom_site_label_2
_geom_torsion_atom_site_label_3
_geom_torsion_atom_site_label_4
_geom_torsion
_geom_torsion_site_symmetry_1
_geom_torsion_site_symmetry_2
_geom_torsion_site_symmetry_3
_geom_torsion_site_symmetry_4
_geom_torsion_publ_flag
N1 C2 N4 O1 2.6(3) . . . . ?
N3 C2 N4 O1 -173.23(19) . . . . ?

loop_
_cod_related_entry_id
_cod_related_entry_database
_cod_related_entry_code
1 ChemSpider 21425659
